data_4113403
loop_
_publ_author_name
'Marty W. DeGroot'
'Nicholas J. Taylor'
'John F. Corrigan'

_publ_contact_author 'Dr John F. Corrigan'
_publ_contact_author_email jfcorrig@uwo.ca
_publ_section_title
;
 Zinc Chalcogenolate Complexes as Capping Agents in the Synthesis of
 Ternary II-II'-VI Nanoclusters: Structure and Photophysical Properties of
 [(N,N'-tmeda)5Zn5Cd11Se13(SePh)6(thf)2]
;
_journal_name_full 'Journal of the American Chemical Society'
_journal_page_first 864
_journal_page_last 865
_journal_paper_doi 10.1021/ja028800s
_journal_volume 125
_journal_year 2003
_chemical_formula_sum 'C86 H150 Cd11 N10 O5 Se19 Zn5'
_chemical_formula_weight 4467.65
_chemical_name_systematic
; 
 ? 
;
_space_group_IT_number 61
_symmetry_cell_setting orthorhombic
_symmetry_space_group_name_Hall '-P 2ac 2ab'
_symmetry_space_group_name_H-M 'P b c a'
_atom_sites_solution_primary direct
_atom_sites_solution_secondary difmap
_audit_creation_method SHELXL-97
_cell_angle_alpha 90.00
_cell_angle_beta 90.00
_cell_angle_gamma 90.00
_cell_formula_units_Z 8
_cell_length_a 17.3933(14)
_cell_length_b 36.592(3)
_cell_length_c 46.151(4)
_cell_measurement_reflns_used 9493
_cell_measurement_temperature 150(1)
_cell_measurement_theta_max 22.99
_cell_measurement_theta_min 2.22
_cell_volume 29373(4)
_computing_cell_refinement SAINT
_computing_data_collection SMART
_computing_data_reduction SAINT
_computing_molecular_graphics SHELXTL
_computing_publication_material SHELXTL
_computing_structure_refinement SHELXTL
_computing_structure_solution SHELXTL
_diffrn_ambient_temperature 150(1)
_diffrn_measured_fraction_theta_full 1.000
_diffrn_measured_fraction_theta_max 1.000
_diffrn_measurement_device_type 'Bruker APEX '
_diffrn_measurement_method Omega
_diffrn_radiation_monochromator graphite
_diffrn_radiation_source 'fine-focus sealed tube'
_diffrn_radiation_type MoK\a
_diffrn_radiation_wavelength 0.71073
_diffrn_reflns_av_R_equivalents 0.1765
_diffrn_reflns_av_sigmaI/netI 0.1676
_diffrn_reflns_limit_h_max 19
_diffrn_reflns_limit_h_min -19
_diffrn_reflns_limit_k_max 37
_diffrn_reflns_limit_k_min -40
_diffrn_reflns_limit_l_max 50
_diffrn_reflns_limit_l_min -48
_diffrn_reflns_number 131518
_diffrn_reflns_theta_full 22.99
_diffrn_reflns_theta_max 22.99
_diffrn_reflns_theta_min 1.37
_exptl_absorpt_coefficient_mu 7.103
_exptl_absorpt_correction_T_max 0.4846
_exptl_absorpt_correction_T_min 0.2760
_exptl_absorpt_correction_type integration
_exptl_absorpt_process_details 'face-indexed analytical'
_exptl_crystal_colour pale_yellow
_exptl_crystal_density_diffrn 2.021
_exptl_crystal_description Prism
_exptl_crystal_F_000 16800
_exptl_crystal_size_max 0.22
_exptl_crystal_size_mid 0.14
_exptl_crystal_size_min 0.11
_refine_diff_density_max 1.600
_refine_diff_density_min -1.181
_refine_diff_density_rms 0.266
_refine_ls_extinction_method none
_refine_ls_goodness_of_fit_ref 1.176
_refine_ls_matrix_type full
_refine_ls_number_parameters 615
_refine_ls_number_reflns 20404
_refine_ls_number_restraints 0
_refine_ls_restrained_S_all 1.176
_refine_ls_R_factor_all 0.1625
_refine_ls_R_factor_gt 0.0927
_refine_ls_shift/su_max 0.002
_refine_ls_shift/su_mean 0.000
_refine_ls_structure_factor_coef Fsqd
_refine_ls_weighting_details 'calc w=1/[\s^2^(Fo^2^)+(0.0750P)^2^+0.0000P] where P=(Fo^2^+2Fc^2^)/3'
_refine_ls_weighting_scheme calc
_refine_ls_wR_factor_gt 0.2018
_refine_ls_wR_factor_ref 0.2183
_reflns_number_gt 10726
_reflns_number_total 20404
_reflns_threshold_expression >2sigma(I)
_cod_data_source_file ja028800s-3_s2_2.cif
_cod_data_source_block COMPLEX2
_cod_database_code 4113403

loop_
_symmetry_equiv_pos_as_xyz
'x, y, z'
'-x+1/2, -y, z+1/2'
'-x, y+1/2, -z+1/2'
'x+1/2, -y+1/2, -z'
'-x, -y, -z'
'x-1/2, y, -z-1/2'
'x, -y-1/2, z-1/2'
'-x-1/2, y-1/2, z'

loop_
_atom_site_label
_atom_site_type_symbol
_atom_site_fract_x
_atom_site_fract_y
_atom_site_fract_z
_atom_site_U_iso_or_equiv
_atom_site_adp_type
_atom_site_occupancy
_atom_site_symmetry_multiplicity
_atom_site_calc_flag
_atom_site_refinement_flags
Cd1 Cd 0.54448(11) 0.26883(6) 0.07093(4) 0.0427(6) Uani 1 1 d .
Cd2 Cd 0.53322(10) 0.36036(6) 0.10772(4) 0.0392(5) Uani 1 1 d .
Cd3 Cd 0.56343(10) 0.34110(6) 0.18608(4) 0.0417(6) Uani 1 1 d .
Cd4 Cd 0.50825(10) 0.25234(5) 0.14893(4) 0.0345(5) Uani 1 1 d .
Cd5 Cd 0.34081(10) 0.29193(5) 0.08506(4) 0.0329(5) Uani 1 1 d .
Cd6 Cd 0.32626(10) 0.39154(6) 0.09372(4) 0.0375(5) Uani 1 1 d .
Cd7 Cd 0.35247(9) 0.33803(5) 0.17117(4) 0.0310(5) Uani 1 1 d .
Cd8 Cd 0.29161(10) 0.24339(5) 0.16336(4) 0.0311(5) Uani 1 1 d .
Cd9 Cd 0.19563(11) 0.43731(6) 0.13775(5) 0.0445(6) Uani 1 1 d .
Cd10 Cd 0.14768(10) 0.20950(5) 0.11980(4) 0.0343(5) Uani 1 1 d .
Cd11 Cd 0.16892(10) 0.32456(5) 0.12793(4) 0.0302(5) Uani 1 1 d .
Se1 Se 0.64094(14) 0.32057(8) 0.08260(6) 0.0407(8) Uani 1 1 d .
Se2 Se 0.63256(14) 0.28077(8) 0.17328(6) 0.0387(7) Uani 1 1 d .
Se3 Se 0.58087(14) 0.39787(8) 0.15288(6) 0.0422(8) Uani 1 1 d .
Se4 Se 0.53713(14) 0.21069(8) 0.10315(6) 0.0396(7) Uani 1 1 d .
Se5 Se 0.45887(15) 0.40063(8) 0.06951(6) 0.0438(8) Uani 1 1 d .
Se6 Se 0.44034(14) 0.33609(8) 0.21747(6) 0.0369(7) Uani 1 1 d .
Se7 Se 0.41759(14) 0.22052(8) 0.18702(6) 0.0355(7) Uani 1 1 d .
Se8 Se 0.42666(14) 0.28340(8) 0.03859(6) 0.0387(7) Uani 1 1 d .
Se9 Se 0.43503(13) 0.31050(7) 0.12793(5) 0.0291(6) Uani 1 1 d .
Se10 Se 0.33241(14) 0.40495(7) 0.15059(6) 0.0347(7) Uani 1 1 d .
Se11 Se 0.29299(13) 0.22843(7) 0.10642(6) 0.0331(7) Uani 1 1 d .
Se12 Se 0.22250(13) 0.30416(7) 0.17771(5) 0.0277(6) Uani 1 1 d .
Se13 Se 0.23234(14) 0.33953(7) 0.07857(5) 0.0313(7) Uani 1 1 d .
Se14 Se 0.21868(16) 0.44603(8) 0.08072(7) 0.0487(8) Uani 1 1 d .
Se15 Se 0.16062(14) 0.20199(7) 0.17744(6) 0.0339(7) Uani 1 1 d .
Se16 Se 0.06337(13) 0.26980(7) 0.12207(6) 0.0323(7) Uani 1 1 d .
Se17 Se 0.08659(14) 0.38789(8) 0.12921(6) 0.0361(7) Uani 1 1 d .
Se18 Se 0.1874(2) 0.48762(10) 0.17538(8) 0.0754(11) Uani 1 1 d .
Se19 Se 0.10982(18) 0.15431(8) 0.08912(7) 0.0523(9) Uani 1 1 d .
Zn1 Zn 0.69037(15) 0.29641(9) 0.12706(6) 0.0374(8) Uani 1 1 d .
Zn2 Zn 0.46025(16) 0.42915(8) 0.15893(6) 0.0323(8) Uani 1 1 d .
Zn3 Zn 0.43065(13) 0.26986(8) 0.22185(5) 0.0211(7) Uani 1 1 d .
Zn4 Zn 0.40613(15) 0.19067(8) 0.09880(6) 0.0312(8) Uani 1 1 d .
Zn5 Zn 0.44814(14) 0.34973(7) 0.03564(6) 0.0243(7) Uani 1 1 d .
O1 O 0.6312(10) 0.2445(5) 0.0295(4) 0.055(5) Uiso 1 1 d .
O2 O 0.6538(11) 0.3643(5) 0.2257(4) 0.059(6) Uiso 1 1 d .
N1 N 0.7719(13) 0.2508(6) 0.1189(5) 0.052(6) Uiso 1 1 d .
N2 N 0.7989(14) 0.3252(7) 0.1358(6) 0.069(8) Uiso 1 1 d .
N3 N 0.4768(12) 0.4821(6) 0.1412(5) 0.050(6) Uiso 1 1 d .
N4 N 0.4515(12) 0.4582(6) 0.1992(5) 0.050(6) Uiso 1 1 d .
N5 N 0.5128(12) 0.2474(6) 0.2533(5) 0.042(6) Uiso 1 1 d .
N6 N 0.3450(11) 0.2610(5) 0.2561(4) 0.032(5) Uiso 1 1 d .
N7 N 0.3810(12) 0.1608(6) 0.0593(5) 0.043(6) Uiso 1 1 d .
N8 N 0.3963(11) 0.1388(5) 0.1200(4) 0.034(5) Uiso 1 1 d .
N9 N 0.5416(13) 0.3602(7) 0.0035(5) 0.058(7) Uiso 1 1 d .
N10 N 0.3732(13) 0.3689(6) -0.0002(5) 0.052(7) Uiso 1 1 d .
C1 C 0.849(2) 0.2693(10) 0.1189(8) 0.086(11) Uiso 1 1 d .
C2 C 0.8535(17) 0.2972(9) 0.1441(7) 0.064(9) Uiso 1 1 d .
C3 C 0.7602(19) 0.2372(9) 0.0877(7) 0.075(10) Uiso 1 1 d .
C4 C 0.7579(18) 0.2205(9) 0.1404(7) 0.068(10) Uiso 1 1 d .
C5 C 0.7905(16) 0.3492(8) 0.1620(6) 0.054(8) Uiso 1 1 d .
C6 C 0.824(2) 0.3475(10) 0.1126(8) 0.096(12) Uiso 1 1 d .
C7 C 0.4961(18) 0.5060(9) 0.1661(7) 0.067(10) Uiso 1 1 d .
C8 C 0.4435(18) 0.4970(9) 0.1915(7) 0.074(10) Uiso 1 1 d .
C9 C 0.5375(18) 0.4817(9) 0.1173(7) 0.074(10) Uiso 1 1 d .
C10 C 0.4045(17) 0.4954(8) 0.1257(6) 0.060(9) Uiso 1 1 d .
C11 C 0.5218(17) 0.4521(9) 0.2184(7) 0.066(9) Uiso 1 1 d .
C12 C 0.3800(15) 0.4485(7) 0.2169(6) 0.047(8) Uiso 1 1 d .
C13 C 0.4624(18) 0.2316(8) 0.2768(7) 0.063(9) Uiso 1 1 d .
C14 C 0.393(2) 0.2541(10) 0.2826(8) 0.084(11) Uiso 1 1 d .
C15 C 0.5600(16) 0.2167(8) 0.2419(6) 0.057(9) Uiso 1 1 d .
C16 C 0.5652(15) 0.2786(8) 0.2662(6) 0.049(8) Uiso 1 1 d .
C17 C 0.2955(17) 0.2303(8) 0.2504(7) 0.065(9) Uiso 1 1 d .
C18 C 0.2969(18) 0.2930(9) 0.2619(7) 0.069(10) Uiso 1 1 d .
C19 C 0.3532(17) 0.1254(9) 0.0702(7) 0.067(10) Uiso 1 1 d .
C20 C 0.4002(18) 0.1102(9) 0.0961(7) 0.071(10) Uiso 1 1 d .
C21 C 0.3194(15) 0.1781(7) 0.0409(6) 0.046(8) Uiso 1 1 d .
C22 C 0.4525(17) 0.1572(8) 0.0411(7) 0.063(9) Uiso 1 1 d .
C23 C 0.4589(15) 0.1301(7) 0.1399(6) 0.046(8) Uiso 1 1 d .
C24 C 0.3230(16) 0.1332(8) 0.1351(6) 0.056(8) Uiso 1 1 d .
C25 C 0.501(2) 0.3842(10) -0.0200(8) 0.091(12) Uiso 1 1 d .
C26 C 0.426(2) 0.3699(9) -0.0279(8) 0.081(11) Uiso 1 1 d .
C27 C 0.5741(17) 0.3243(8) -0.0072(7) 0.061(9) Uiso 1 1 d .
C28 C 0.601(2) 0.3845(10) 0.0165(7) 0.082(11) Uiso 1 1 d .
C29 C 0.3064(17) 0.3418(8) -0.0055(6) 0.060(9) Uiso 1 1 d .
C30 C 0.3467(18) 0.4061(9) 0.0053(7) 0.076(10) Uiso 1 1 d .
C31 C 0.7107(18) 0.2536(9) 0.0190(7) 0.069(10) Uiso 1 1 d .
C32 C 0.7016(18) 0.2514(9) -0.0141(7) 0.070(10) Uiso 1 1 d .
C33 C 0.645(2) 0.2239(11) -0.0161(8) 0.098(13) Uiso 1 1 d .
C34 C 0.5998(18) 0.2186(9) 0.0123(7) 0.066(9) Uiso 1 1 d .
C35 C 0.7117(19) 0.3943(9) 0.2209(7) 0.078(11) Uiso 1 1 d .
C36 C 0.725(3) 0.4055(14) 0.2536(12) 0.15(2) Uiso 1 1 d .
C37 C 0.670(2) 0.3972(11) 0.2746(9) 0.109(14) Uiso 1 1 d .
C38 C 0.6357(19) 0.3643(10) 0.2569(8) 0.081(11) Uiso 1 1 d .
C39 C 0.2607(12) 0.4930(4) 0.0752(5) 0.055(8) Uiso 1 1 d G
C40 C 0.2526(10) 0.5223(6) 0.0941(4) 0.045(8) Uiso 1 1 d G
C41 C 0.2836(13) 0.5561(5) 0.0871(5) 0.062(9) Uiso 1 1 d G
C42 C 0.3226(15) 0.5607(6) 0.0610(6) 0.140(18) Uiso 1 1 d G
C43 C 0.3307(16) 0.5314(9) 0.0421(5) 0.23(3) Uiso 1 1 d G
C44 C 0.2997(16) 0.4976(7) 0.0492(5) 0.149(19) Uiso 1 1 d G
C45 C 0.1860(10) 0.1515(4) 0.1850(4) 0.034(7) Uiso 1 1 d G
C46 C 0.2352(11) 0.1429(5) 0.2077(4) 0.070(10) Uiso 1 1 d G
C47 C 0.2540(11) 0.1066(6) 0.2132(4) 0.088(12) Uiso 1 1 d G
C48 C 0.2235(12) 0.0790(4) 0.1960(5) 0.064(9) Uiso 1 1 d G
C49 C 0.1743(12) 0.0877(5) 0.1733(4) 0.064(9) Uiso 1 1 d G
C50 C 0.1555(10) 0.1240(6) 0.1678(4) 0.075(10) Uiso 1 1 d G
C51 C 0.0146(13) 0.2752(6) 0.0844(5) 0.027(6) Uiso 1 1 d .
C52 C -0.0003(14) 0.3094(7) 0.0765(6) 0.040(7) Uiso 1 1 d .
C53 C -0.044(2) 0.3147(9) 0.0514(8) 0.081(11) Uiso 1 1 d .
C54 C -0.0729(18) 0.2816(9) 0.0355(7) 0.070(10) Uiso 1 1 d .
C55 C -0.0552(15) 0.2469(7) 0.0442(6) 0.045(8) Uiso 1 1 d .
C56 C -0.0163(14) 0.2460(7) 0.0698(5) 0.035(7) Uiso 1 1 d .
C57 C 0.0245(13) 0.3931(7) 0.1631(5) 0.031(6) Uiso 1 1 d .
C58 C 0.0130(15) 0.3612(7) 0.1806(6) 0.043(7) Uiso 1 1 d .
C59 C -0.0374(17) 0.3629(9) 0.2051(7) 0.065(9) Uiso 1 1 d .
C60 C -0.0716(14) 0.3971(7) 0.2127(6) 0.042(7) Uiso 1 1 d .
C61 C -0.0554(18) 0.4280(9) 0.1959(7) 0.072(10) Uiso 1 1 d .
C62 C -0.0068(17) 0.4250(8) 0.1689(7) 0.062(9) Uiso 1 1 d .
C63 C 0.0935(11) 0.5105(7) 0.1659(7) 0.092(12) Uiso 1 1 d G
C64 C 0.0646(17) 0.5107(7) 0.1378(6) 0.113(15) Uiso 1 1 d G
C65 C -0.0076(19) 0.5254(8) 0.1322(5) 0.20(3) Uiso 1 1 d G
C66 C -0.0510(12) 0.5399(7) 0.1548(7) 0.098(13) Uiso 1 1 d G
C67 C -0.0222(16) 0.5396(7) 0.1829(6) 0.118(15) Uiso 1 1 d G
C68 C 0.0501(17) 0.5249(8) 0.1884(5) 0.121(15) Uiso 1 1 d G
C69 C 0.0178(9) 0.1385(6) 0.1075(4) 0.052(8) Uiso 1 1 d G
C70 C -0.0190(12) 0.1606(4) 0.1277(5) 0.072(10) Uiso 1 1 d G
C71 C -0.0860(12) 0.1485(6) 0.1411(4) 0.076(11) Uiso 1 1 d G
C72 C -0.1160(10) 0.1144(7) 0.1343(5) 0.105(13) Uiso 1 1 d G
C73 C -0.0791(14) 0.0923(5) 0.1141(5) 0.090(12) Uiso 1 1 d G
C74 C -0.0122(13) 0.1044(6) 0.1007(4) 0.089(12) Uiso 1 1 d G
O75 O 0.6338 0.1573 0.1865 0.310(17) Uiso 1 1 d .
C76 C 0.6613 0.1348 0.1659 0.310(17) Uiso 1 1 d .
C77 C 0.7225 0.1112 0.1719 0.310(17) Uiso 1 1 d .
C78 C 0.7209 0.1096 0.2020 0.310(17) Uiso 1 1 d .
C79 C 0.6808 0.1496 0.2096 0.310(17) Uiso 1 1 d .
O80 O 0.2290 0.0226 0.2673 0.36(2) Uiso 1 1 d .
C81 C 0.3076 0.0317 0.2701 0.36(2) Uiso 1 1 d .
C82 C 0.3409 0.0200 0.2931 0.36(2) Uiso 1 1 d .
C83 C 0.2984 0.0191 0.3174 0.36(2) Uiso 1 1 d .
C84 C 0.2223 0.0007 0.2921 0.36(2) Uiso 1 1 d .
O85 O 0.4250 0.1415 0.2731 0.289(16) Uiso 1 1 d .
C86 C 0.4823 0.1217 0.2884 0.289(16) Uiso 1 1 d .
C87 C 0.4959 0.1092 0.2399 0.289(16) Uiso 1 1 d .
C88 C 0.4334 0.1338 0.2431 0.289(16) Uiso 1 1 d .
C89 C 0.5261 0.1017 0.2678 0.289(16) Uiso 1 1 d .

loop_
_atom_site_aniso_label
_atom_site_aniso_U_11
_atom_site_aniso_U_22
_atom_site_aniso_U_33
_atom_site_aniso_U_23
_atom_site_aniso_U_13
_atom_site_aniso_U_12
Cd1 0.0272(11) 0.0602(15) 0.0407(14) -0.0030(11) -0.0005(10) -0.0026(11)
Cd2 0.0279(11) 0.0542(15) 0.0354(13) -0.0027(11) 0.0047(9) -0.0065(10)
Cd3 0.0275(11) 0.0560(15) 0.0415(14) -0.0001(11) 0.0055(10) -0.0039(10)
Cd4 0.0189(10) 0.0519(14) 0.0327(12) 0.0012(10) 0.0003(9) 0.0020(9)
Cd5 0.0237(10) 0.0495(14) 0.0256(11) -0.0037(10) 0.0037(9) 0.0019(10)
Cd6 0.0330(11) 0.0468(14) 0.0327(12) -0.0030(10) 0.0071(9) -0.0046(10)
Cd7 0.0188(10) 0.0470(14) 0.0272(12) -0.0023(9) -0.0002(8) -0.0047(9)
Cd8 0.0200(10) 0.0422(14) 0.0311(12) -0.0031(9) -0.0010(9) 0.0006(9)
Cd9 0.0337(12) 0.0456(15) 0.0543(15) -0.0001(11) 0.0137(10) 0.0011(10)
Cd10 0.0225(10) 0.0446(13) 0.0359(12) -0.0026(10) -0.0040(9) 0.0005(9)
Cd11 0.0194(9) 0.0451(13) 0.0261(12) -0.0046(9) -0.0006(8) 0.0008(9)
Se1 0.0242(14) 0.063(2) 0.0345(18) -0.0064(15) 0.0062(13) -0.0040(14)
Se2 0.0214(14) 0.058(2) 0.0370(18) 0.0017(14) -0.0027(12) -0.0039(13)
Se3 0.0277(15) 0.059(2) 0.0402(18) -0.0017(15) 0.0046(13) -0.0124(14)
Se4 0.0252(14) 0.0503(19) 0.0434(18) -0.0030(15) 0.0038(13) 0.0057(14)
Se5 0.0319(15) 0.059(2) 0.0407(18) 0.0056(15) 0.0108(14) -0.0030(15)
Se6 0.0215(14) 0.061(2) 0.0283(16) -0.0017(14) -0.0008(12) -0.0046(13)
Se7 0.0243(14) 0.0450(19) 0.0373(17) 0.0071(14) -0.0010(13) 0.0047(13)
Se8 0.0282(14) 0.061(2) 0.0267(16) -0.0061(14) 0.0057(12) 0.0037(14)
Se9 0.0186(13) 0.0434(18) 0.0254(15) -0.0013(12) 0.0012(11) 0.0005(12)
Se10 0.0284(15) 0.0414(18) 0.0345(17) -0.0035(13) 0.0009(13) -0.0034(13)
Se11 0.0234(14) 0.0453(19) 0.0307(16) -0.0017(13) 0.0070(12) 0.0022(13)
Se12 0.0174(13) 0.0418(18) 0.0239(15) -0.0011(12) 0.0023(11) 0.0002(12)
Se13 0.0246(14) 0.0441(18) 0.0251(16) -0.0019(13) 0.0009(12) 0.0016(13)
Se14 0.0451(18) 0.051(2) 0.050(2) 0.0074(15) 0.0024(15) 0.0043(15)
Se15 0.0268(14) 0.0421(18) 0.0329(17) -0.0020(13) 0.0045(12) -0.0021(13)
Se16 0.0176(13) 0.0460(18) 0.0333(16) -0.0054(13) -0.0023(12) 0.0005(12)
Se17 0.0280(15) 0.0457(19) 0.0347(17) 0.0030(14) 0.0077(13) 0.0044(13)
Se18 0.069(2) 0.068(3) 0.089(3) -0.031(2) 0.012(2) -0.001(2)
Se19 0.061(2) 0.052(2) 0.044(2) -0.0097(16) -0.0089(16) -0.0072(17)
Zn1 0.0156(15) 0.061(2) 0.035(2) -0.0002(16) 0.0016(14) 0.0003(15)
Zn2 0.0278(16) 0.037(2) 0.0322(19) -0.0022(15) -0.0006(14) -0.0109(15)
Zn3 0.0092(13) 0.0369(19) 0.0172(16) -0.0004(13) -0.0038(12) -0.0010(13)
Zn4 0.0197(15) 0.039(2) 0.035(2) -0.0051(15) 0.0043(13) 0.0019(14)
Zn5 0.0212(15) 0.0317(19) 0.0199(17) -0.0041(13) 0.0074(12) -0.0023(13)

loop_
_atom_type_symbol
_atom_type_description
_atom_type_scat_dispersion_real
_atom_type_scat_dispersion_imag
_atom_type_scat_source
C C 0.0033 0.0016 'International Tables Vol C Tables 4.2.6.8 and 6.1.1.4'
H H 0.0000 0.0000 'International Tables Vol C Tables 4.2.6.8 and 6.1.1.4'
N N 0.0061 0.0033 'International Tables Vol C Tables 4.2.6.8 and 6.1.1.4'
O O 0.0106 0.0060 'International Tables Vol C Tables 4.2.6.8 and 6.1.1.4'
Zn Zn 0.2839 1.4301 'International Tables Vol C Tables 4.2.6.8 and 6.1.1.4'
Se Se -0.0929 2.2259 'International Tables Vol C Tables 4.2.6.8 and 6.1.1.4'
Cd Cd -0.8075 1.2024 'International Tables Vol C Tables 4.2.6.8 and 6.1.1.4'

loop_
_geom_angle_atom_site_label_1
_geom_angle_atom_site_label_2
_geom_angle_atom_site_label_3
_geom_angle
Se1 Cd1 Se8 118.84(12)
Se1 Cd1 O1 91.6(4)
Se8 Cd1 O1 96.1(4)
Se1 Cd1 Se4 120.80(12)
Se8 Cd1 Se4 117.34(11)
O1 Cd1 Se4 99.8(4)
Se3 Cd2 Se5 113.14(12)
Se3 Cd2 Se1 114.34(11)
Se5 Cd2 Se1 111.24(11)
Se3 Cd2 Se9 106.37(10)
Se5 Cd2 Se9 107.58(10)
Se1 Cd2 Se9 103.33(11)
O2 Cd3 Se2 99.3(4)
O2 Cd3 Se6 97.5(4)
Se2 Cd3 Se6 116.88(12)
O2 Cd3 Se3 94.8(4)
Se2 Cd3 Se3 119.62(11)
Se6 Cd3 Se3 118.84(11)
Se7 Cd4 Se2 112.29(11)
Se7 Cd4 Se4 113.01(11)
Se2 Cd4 Se4 114.13(10)
Se7 Cd4 Se9 108.06(10)
Se2 Cd4 Se9 103.35(10)
Se4 Cd4 Se9 105.05(10)
Se13 Cd5 Se8 113.55(11)
Se13 Cd5 Se9 111.36(10)
Se8 Cd5 Se9 106.69(10)
Se13 Cd5 Se11 113.80(10)
Se8 Cd5 Se11 112.09(11)
Se9 Cd5 Se11 98.07(10)
Se5 Cd6 Se13 122.54(11)
Se5 Cd6 Se10 111.42(11)
Se13 Cd6 Se10 115.03(10)
Se5 Cd6 Se14 114.35(11)
Se13 Cd6 Se14 92.51(10)
Se10 Cd6 Se14 96.12(10)
Se5 Cd6 Cd9 140.69(10)
Se13 Cd6 Cd9 95.68(8)
Se10 Cd6 Cd9 50.50(7)
Se14 Cd6 Cd9 49.12(8)
Se12 Cd7 Se6 113.51(10)
Se12 Cd7 Se10 111.61(10)
Se6 Cd7 Se10 113.13(11)
Se12 Cd7 Se9 112.16(10)
Se6 Cd7 Se9 106.63(10)
Se10 Cd7 Se9 98.77(10)
Se7 Cd8 Se12 123.90(11)
Se7 Cd8 Se11 109.85(10)
Se12 Cd8 Se11 115.20(10)
Se7 Cd8 Se15 114.48(10)
Se12 Cd8 Se15 91.56(9)
Se11 Cd8 Se15 97.11(9)
Se7 Cd8 Cd10 138.24(10)
Se12 Cd8 Cd10 96.90(8)
Se11 Cd8 Cd10 50.31(7)
Se15 Cd8 Cd10 49.58(7)
Se18 Cd9 Se17 123.84(12)
Se18 Cd9 Se14 126.48(14)
Se17 Cd9 Se14 92.43(11)
Se18 Cd9 Se10 102.48(12)
Se17 Cd9 Se10 111.16(11)
Se14 Cd9 Se10 97.75(10)
Se18 Cd9 Cd6 141.90(11)
Se17 Cd9 Cd6 92.99(9)
Se14 Cd9 Cd6 52.13(8)
Se10 Cd9 Cd6 49.23(7)
Se19 Cd10 Se16 122.52(11)
Se19 Cd10 Se15 119.37(12)
Se16 Cd10 Se15 95.30(10)
Se19 Cd10 Se11 108.57(11)
Se16 Cd10 Se11 108.30(10)
Se15 Cd10 Se11 100.08(10)
Se19 Cd10 Cd8 142.81(10)
Se16 Cd10 Cd8 94.55(8)
Se15 Cd10 Cd8 52.91(7)
Se11 Cd10 Cd8 50.09(7)
Se12 Cd11 Se13 133.49(10)
Se12 Cd11 Se17 114.53(10)
Se13 Cd11 Se17 93.62(10)
Se12 Cd11 Se16 96.79(10)
Se13 Cd11 Se16 110.75(10)
Se17 Cd11 Se16 105.84(9)
Zn1 Se1 Cd1 98.11(13)
Zn1 Se1 Cd2 94.71(12)
Cd1 Se1 Cd2 91.99(10)
Zn1 Se2 Cd3 101.08(13)
Zn1 Se2 Cd4 93.32(12)
Cd3 Se2 Cd4 93.02(10)
Zn2 Se3 Cd3 102.13(12)
Zn2 Se3 Cd2 93.75(12)
Cd3 Se3 Cd2 90.75(11)
Zn4 Se4 Cd1 104.40(13)
Zn4 Se4 Cd4 93.56(11)
Cd1 Se4 Cd4 89.70(11)
Zn5 Se5 Cd6 96.35(12)
Zn5 Se5 Cd2 92.26(12)
Cd6 Se5 Cd2 94.40(11)
Zn3 Se6 Cd3 100.01(12)
Zn3 Se6 Cd7 93.10(11)
Cd3 Se6 Cd7 91.37(10)
Zn3 Se7 Cd8 96.79(11)
Zn3 Se7 Cd4 93.27(12)
Cd8 Se7 Cd4 94.73(10)
Zn5 Se8 Cd1 96.60(12)
Zn5 Se8 Cd5 90.82(11)
Cd1 Se8 Cd5 90.22(10)
Cd7 Se9 Cd5 108.83(10)
Cd7 Se9 Cd4 106.74(10)
Cd5 Se9 Cd4 111.20(11)
Cd7 Se9 Cd2 110.44(11)
Cd5 Se9 Cd2 108.02(11)
Cd4 Se9 Cd2 111.58(10)
Zn2 Se10 Cd7 99.21(12)
Zn2 Se10 Cd6 105.05(12)
Cd7 Se10 Cd6 100.81(11)
Zn2 Se10 Cd9 132.62(14)
Cd7 Se10 Cd9 126.51(11)
Cd6 Se10 Cd9 80.27(9)
Zn4 Se11 Cd5 100.95(11)
Zn4 Se11 Cd8 105.35(12)
Cd5 Se11 Cd8 100.82(11)
Zn4 Se11 Cd10 130.32(14)
Cd5 Se11 Cd10 127.15(11)
Cd8 Se11 Cd10 79.60(8)
Cd11 Se12 Cd7 94.16(10)
Cd11 Se12 Cd8 100.71(10)
Cd7 Se12 Cd8 88.63(9)
Cd5 Se13 Cd11 93.81(10)
Cd5 Se13 Cd6 90.20(10)
Cd11 Se13 Cd6 100.69(10)
C39 Se14 Cd9 107.4(7)
C39 Se14 Cd6 114.8(6)
Cd9 Se14 Cd6 78.75(10)
C45 Se15 Cd10 107.3(6)
C45 Se15 Cd8 111.8(5)
Cd10 Se15 Cd8 77.51(9)
C51 Se16 Cd10 106.9(7)
C51 Se16 Cd11 107.9(7)
Cd10 Se16 Cd11 104.05(10)
C57 Se17 Cd9 102.4(7)
C57 Se17 Cd11 113.6(7)
Cd9 Se17 Cd11 101.97(10)
C63 Se18 Cd9 102.2(10)
C69 Se19 Cd10 102.1(7)
N2 Zn1 N1 81.0(9)
N2 Zn1 Se1 106.8(7)
N1 Zn1 Se1 111.1(6)
N2 Zn1 Se2 107.9(7)
N1 Zn1 Se2 103.7(6)
Se1 Zn1 Se2 133.77(14)
N3 Zn2 N4 83.7(9)
N3 Zn2 Se3 105.7(6)
N4 Zn2 Se3 113.5(6)
N3 Zn2 Se10 113.4(6)
N4 Zn2 Se10 104.7(6)
Se3 Zn2 Se10 127.42(15)
N6 Zn3 N5 84.9(7)
N6 Zn3 Se7 107.6(5)
N5 Zn3 Se7 102.7(6)
N6 Zn3 Se6 104.7(5)
N5 Zn3 Se6 112.5(6)
Se7 Zn3 Se6 133.69(14)
N8 Zn4 N7 85.5(8)
N8 Zn4 Se4 107.9(5)
N7 Zn4 Se4 114.5(6)
N8 Zn4 Se11 111.9(5)
N7 Zn4 Se11 104.2(6)
Se4 Zn4 Se11 125.65(15)
N10 Zn5 N9 83.0(8)
N10 Zn5 Se5 106.3(6)
N9 Zn5 Se5 103.8(6)
N10 Zn5 Se8 105.3(6)
N9 Zn5 Se8 108.5(6)
Se5 Zn5 Se8 136.86(14)
C34 O1 C31 110(2)
C34 O1 Cd1 115.9(18)
C31 O1 Cd1 134.2(17)
C38 O2 C35 107(2)
C38 O2 Cd3 124.5(17)
C35 O2 Cd3 123.1(17)
C1 N1 C4 118(2)
C1 N1 C3 105(2)
C4 N1 C3 111(2)
C1 N1 Zn1 103.4(18)
C4 N1 Zn1 109.7(17)
C3 N1 Zn1 108.6(17)
C6 N2 C2 114(3)
C6 N2 C5 108(3)
C2 N2 C5 105(2)
C6 N2 Zn1 114(2)
C2 N2 Zn1 105.9(19)
C5 N2 Zn1 110.1(18)
C7 N3 C9 114(2)
C7 N3 C10 111(2)
C9 N3 C10 103(2)
C7 N3 Zn2 105.8(18)
C9 N3 Zn2 111.4(18)
C10 N3 Zn2 111.1(16)
C8 N4 C11 111(2)
C8 N4 C12 106(2)
C11 N4 C12 108(2)
C8 N4 Zn2 106.0(18)
C11 N4 Zn2 111.8(17)
C12 N4 Zn2 113.8(16)
C15 N5 C13 107(2)
C15 N5 C16 111(2)
C13 N5 C16 110(2)
C15 N5 Zn3 114.1(16)
C13 N5 Zn3 103.9(16)
C16 N5 Zn3 110.7(15)
C17 N6 C18 108(2)
C17 N6 C14 110(2)
C18 N6 C14 107(2)
C17 N6 Zn3 112.9(16)
C18 N6 Zn3 113.6(17)
C14 N6 Zn3 103.7(17)
C19 N7 C22 113(2)
C19 N7 C21 109(2)
C22 N7 C21 108(2)
C19 N7 Zn4 103.0(17)
C22 N7 Zn4 110.3(16)
C21 N7 Zn4 114.0(16)
C23 N8 C24 109(2)
C23 N8 C20 106(2)
C24 N8 C20 107(2)
C23 N8 Zn4 114.9(15)
C24 N8 Zn4 114.1(16)
C20 N8 Zn4 105.9(17)
C28 N9 C27 113(2)
C28 N9 C25 105(2)
C27 N9 C25 115(2)
C28 N9 Zn5 109.9(19)
C27 N9 Zn5 109.9(17)
C25 N9 Zn5 103.1(19)
C30 N10 C29 113(2)
C30 N10 C26 108(2)
C29 N10 C26 109(2)
C30 N10 Zn5 110.5(18)
C29 N10 Zn5 111.0(16)
C26 N10 Zn5 105.9(17)
N1 C1 C2 110(3)
N2 C2 C1 104(3)
N3 C7 C8 109(3)
N4 C8 C7 110(3)
C14 C13 N5 113(3)
C13 C14 N6 113(3)
N7 C19 C20 114(3)
N8 C20 C19 107(2)
C26 C25 N9 112(3)
C25 C26 N10 109(3)
O1 C31 C32 102(2)
C33 C32 C31 100(3)
C32 C33 C34 113(3)
O1 C34 C33 102(3)
O2 C35 C36 98(3)
C37 C36 C35 120(4)
C36 C37 C38 94(4)
O2 C38 C37 115(3)
C40 C39 C44 120.0
C40 C39 Se14 125.4(16)
C44 C39 Se14 114.6(16)
C41 C40 C39 120.0
C40 C41 C42 120.0
C43 C42 C41 120.0
C42 C43 C44 120.0
C43 C44 C39 120.0
C46 C45 C50 120.0
C46 C45 Se15 119.8(12)
C50 C45 Se15 120.2(12)
C45 C46 C47 120.0
C46 C47 C48 120.0
C49 C48 C47 120.0
C48 C49 C50 120.0
C49 C50 C45 120.0
C52 C51 C56 121(2)
C52 C51 Se16 115.3(19)
C56 C51 Se16 122.0(18)
C51 C52 C53 118(3)
C52 C53 C54 118(3)
C55 C54 C53 122(3)
C56 C55 C54 113(3)
C55 C56 C51 127(2)
C62 C57 C58 123(3)
C62 C57 Se17 119(2)
C58 C57 Se17 117.3(19)
C57 C58 C59 120(3)
C60 C59 C58 119(3)
C61 C60 C59 119(3)
C60 C61 C62 121(3)
C57 C62 C61 118(3)
C64 C63 C68 120.0
C64 C63 Se18 122(2)
C68 C63 Se18 118(2)
C63 C64 C65 120.0
C64 C65 C66 120.0
C67 C66 C65 120.0
C68 C67 C66 120.0
C67 C68 C63 120.0
C70 C69 C74 120.0
C70 C69 Se19 120.7(14)
C74 C69 Se19 119.3(14)
C71 C70 C69 120.0
C72 C71 C70 120.0
C71 C72 C73 120.0
C74 C73 C72 120.0
C73 C74 C69 120.0
C76 O75 C79 102.207(5)
O75 C76 C77 120.568(3)
C78 C77 C76 102.038(1)
C77 C78 C79 100.515(2)
O75 C79 C78 105.501(3)
C84 O80 C81 98.074(1)
C82 C81 O80 115.714(3)
C81 C82 C83 116.773(5)
C82 C83 C84 83.012(5)
O80 C84 C83 104.041(4)
C88 O85 C86 107.999(3)
C89 C86 O85 108.000(5)
C88 C87 C89 108.000(2)
C87 C88 O85 108.001(1)
C86 C89 C87 108.000(5)

loop_
_geom_bond_atom_site_label_1
_geom_bond_atom_site_label_2
_geom_bond_distance
Cd1 Se1 2.587(3)
Cd1 Se8 2.591(3)
Cd1 O1 2.593(19)
Cd1 Se4 2.599(4)
Cd2 Se3 2.630(3)
Cd2 Se5 2.637(4)
Cd2 Se1 2.641(3)
Cd2 Se9 2.667(3)
Cd3 O2 2.558(19)
Cd3 Se2 2.582(3)
Cd3 Se6 2.592(3)
Cd3 Se3 2.599(4)
Cd4 Se7 2.633(3)
Cd4 Se2 2.649(3)
Cd4 Se4 2.653(3)
Cd4 Se9 2.663(3)
Cd5 Se13 2.585(3)
Cd5 Se8 2.632(3)
Cd5 Se9 2.657(3)
Cd5 Se11 2.658(3)
Cd6 Se5 2.584(3)
Cd6 Se13 2.604(3)
Cd6 Se10 2.672(3)
Cd6 Se14 2.799(3)
Cd6 Cd9 3.478(3)
Cd7 Se12 2.595(3)
Cd7 Se6 2.628(3)
Cd7 Se10 2.649(3)
Cd7 Se9 2.657(3)
Cd8 Se7 2.587(3)
Cd8 Se12 2.613(3)
Cd8 Se11 2.684(3)
Cd8 Se15 2.812(3)
Cd8 Cd10 3.442(2)
Cd9 Se18 2.535(4)
Cd9 Se17 2.650(3)
Cd9 Se14 2.681(4)
Cd9 Se10 2.723(3)
Cd10 Se19 2.553(3)
Cd10 Se16 2.651(3)
Cd10 Se15 2.684(3)
Cd10 Se11 2.692(3)
Cd11 Se12 2.589(3)
Cd11 Se13 2.590(3)
Cd11 Se17 2.725(3)
Cd11 Se16 2.731(3)
Se1 Zn1 2.394(4)
Se2 Zn1 2.427(4)
Se3 Zn2 2.406(4)
Se4 Zn4 2.402(4)
Se5 Zn5 2.439(4)
Se6 Zn3 2.438(4)
Se7 Zn3 2.428(4)
Se8 Zn5 2.459(4)
Se10 Zn2 2.424(4)
Se11 Zn4 2.430(4)
Se14 C39 1.885(17)
Se15 C45 1.930(14)
Se16 C51 1.94(2)
Se17 C57 1.91(2)
Se18 C63 1.887(19)
Se19 C69 1.901(15)
Zn1 N2 2.20(3)
Zn1 N1 2.22(2)
Zn2 N3 2.12(2)
Zn2 N4 2.15(2)
Zn3 N6 2.197(19)
Zn3 N5 2.20(2)
Zn4 N8 2.14(2)
Zn4 N7 2.17(2)
Zn5 N10 2.22(2)
Zn5 N9 2.23(2)
O1 C34 1.35(3)
O1 C31 1.50(3)
O2 C38 1.47(4)
O2 C35 1.50(4)
N1 C1 1.50(4)
N1 C4 1.51(4)
N1 C3 1.54(4)
N2 C6 1.42(4)
N2 C2 1.45(4)
N2 C5 1.50(4)
N3 C7 1.48(3)
N3 C9 1.53(4)
N3 C10 1.53(3)
N4 C8 1.47(4)
N4 C11 1.53(3)
N4 C12 1.53(3)
N5 C15 1.49(3)
N5 C13 1.51(3)
N5 C16 1.58(3)
N6 C17 1.44(3)
N6 C18 1.47(3)
N6 C14 1.50(4)
N7 C19 1.47(3)
N7 C22 1.51(3)
N7 C21 1.51(3)
N8 C23 1.46(3)
N8 C24 1.47(3)
N8 C20 1.52(4)
N9 C28 1.49(4)
N9 C27 1.51(4)
N9 C25 1.56(4)
N10 C30 1.46(4)
N10 C29 1.55(3)
N10 C26 1.57(4)
C1 C2 1.55(4)
C7 C8 1.52(4)
C13 C14 1.49(4)
C19 C20 1.55(4)
C25 C26 1.45(4)
C31 C32 1.54(4)
C32 C33 1.41(4)
C33 C34 1.54(5)
C35 C36 1.58(6)
C36 C37 1.40(6)
C37 C38 1.58(5)
C39 C40 1.3900
C39 C44 1.3900
C40 C41 1.3900
C41 C42 1.3900
C42 C43 1.3900
C43 C44 1.3900
C45 C46 1.3900
C45 C50 1.3900
C46 C47 1.3900
C47 C48 1.3900
C48 C49 1.3900
C49 C50 1.3900
C51 C52 1.33(3)
C51 C56 1.38(3)
C52 C53 1.39(4)
C53 C54 1.50(4)
C54 C55 1.36(4)
C55 C56 1.36(3)
C57 C62 1.32(3)
C57 C58 1.43(3)
C58 C59 1.43(4)
C59 C60 1.43(4)
C60 C61 1.40(4)
C61 C62 1.51(4)
C63 C64 1.3900
C63 C68 1.3900
C64 C65 1.3900
C65 C66 1.3900
C66 C67 1.3900
C67 C68 1.3900
C69 C70 1.3900
C69 C74 1.3900
C70 C71 1.3900
C71 C72 1.3900
C72 C73 1.3900
C73 C74 1.3900
O75 C76 1.3455
O75 C79 1.3727
C76 C77 1.3984
C77 C78 1.39065(11)
C78 C79 1.65887(10)
O80 C84 1.4021
O80 C81 1.41300(10)
C81 C82 1.2828
C82 C83 1.3436
C83 C84 1.8891
O85 C88 1.41998(12)
O85 C86 1.4200
C86 C89 1.4200
C87 C88 1.4200
C87 C89 1.4200
